data_7050924
loop_
_publ_author_name
'Scott, Janet'
'Asami, Masaya'
'Tanaka, Koichi'

_publ_section_title
;
 Novel chromogenic, guest-sensitive host compounds
;
_journal_issue 12
_journal_name_full 'New Journal of Chemistry'
_journal_page_first 1822
_journal_paper_doi 10.1039/b204221e
_journal_volume 26
_journal_year 2002
_chemical_formula_moiety 'C42 H30 N2 O2.2(C2 H6 S O)'
_chemical_formula_sum 'C46 H42 N2 O4 S2'
_chemical_formula_weight 750.94
_chemical_name_systematic
; 
3-{4-[4-(3-hydroxy-3,3-diphenyl-prop-1-ynyl)-phenylazo]-phenyl}
-1,1-diphenyl-prop-2-yn-1-ol 3 DMSO solvate
;
_space_group_IT_number 14
_symmetry_cell_setting monoclinic
_symmetry_space_group_name_Hall '-P 2ybc'
_symmetry_space_group_name_H-M 'P 1 21/c 1'
_atom_sites_solution_hydrogens geom
_atom_sites_solution_primary direct
_atom_sites_solution_secondary difmap
_audit_creation_method SHELXL-97
_cell_angle_alpha 90.00
_cell_angle_beta 91.6580(10)
_cell_angle_gamma 90.00
_cell_formula_units_Z 4
_cell_length_a 11.8006(2)
_cell_length_b 22.0051(4)
_cell_length_c 15.1395(3)
_cell_measurement_temperature 123(2)
_cell_volume 3929.68(12)
_computing_cell_refinement 'Nonius Collect'
_computing_data_collection 'Nonius Collect'
_computing_data_reduction 'Nonius Collect'
_computing_molecular_graphics XSeed
_computing_structure_refinement 'SHELXL-97 (Sheldrick, 1997)'
_computing_structure_solution 'SHELXS-97 (Sheldrick, 1990)'
_diffrn_ambient_temperature 123(2)
_diffrn_measured_fraction_theta_full 0.986
_diffrn_measured_fraction_theta_max 0.986
_diffrn_measurement_device_type 'Enraf Nonius Kappa CCD'
_diffrn_measurement_method '\phi + w scans'
_diffrn_radiation_monochromator graphite
_diffrn_radiation_source 'fine-focus sealed tube'
_diffrn_radiation_type MoK\a
_diffrn_radiation_wavelength 0.71073
_diffrn_reflns_av_R_equivalents 0.0388
_diffrn_reflns_av_sigmaI/netI 0.0987
_diffrn_reflns_limit_h_max 0
_diffrn_reflns_limit_h_min -15
_diffrn_reflns_limit_k_max 28
_diffrn_reflns_limit_k_min -25
_diffrn_reflns_limit_l_max 20
_diffrn_reflns_limit_l_min -20
_diffrn_reflns_number 15961
_diffrn_reflns_theta_full 28.29
_diffrn_reflns_theta_max 28.29
_diffrn_reflns_theta_min 3.27
_exptl_absorpt_coefficient_mu 0.182
_exptl_absorpt_correction_T_max 0.9645
_exptl_absorpt_correction_T_min 0.9145
_exptl_absorpt_correction_type none
_exptl_crystal_colour orange
_exptl_crystal_density_diffrn 1.269
_exptl_crystal_density_method 'not measured'
_exptl_crystal_description needles
_exptl_crystal_F_000 1584
_exptl_crystal_size_max 0.50
_exptl_crystal_size_mid 0.45
_exptl_crystal_size_min 0.20
_refine_diff_density_max 1.320
_refine_diff_density_min -0.651
_refine_diff_density_rms 0.063
_refine_ls_extinction_method none
_refine_ls_goodness_of_fit_ref 1.066
_refine_ls_hydrogen_treatment mixed
_refine_ls_matrix_type full
_refine_ls_number_parameters 504
_refine_ls_number_reflns 9616
_refine_ls_number_restraints 0
_refine_ls_restrained_S_all 1.066
_refine_ls_R_factor_all 0.1119
_refine_ls_R_factor_gt 0.0533
_refine_ls_shift/su_max 0.017
_refine_ls_shift/su_mean 0.000
_refine_ls_structure_factor_coef Fsqd
_refine_ls_weighting_details 'calc w==1/[\s^2^(Fo^2^)+(0.0471P)^2^+0.0000P] where P==(Fo^2^+2Fc^2^)/3'
_refine_ls_weighting_scheme calc
_refine_ls_wR_factor_gt 0.1128
_refine_ls_wR_factor_ref 0.1264
_reflns_number_gt 5466
_reflns_number_total 9616
_reflns_threshold_expression >2sigma(I)
_cod_data_source_file b204221e.txt
_cod_data_source_block 3.2DMSO
_cod_depositor_comments
;
The following automatic conversions were performed:
'_symmetry_cell_setting' value 'Monoclinic' changed to 'monoclinic'
according to '/home/adriana/struct/CIF-dictionaries/cif_core.dic'
dictionary named 'cif_core.dic' version 2.4.1 from 2010-06-29.

Automatic conversion script
Id: cif_fix_enum 1555 2011-01-17 13:19:09Z saulius 
;
_cod_original_sg_symbol_H-M P2(1)/c
_cod_database_code 7050924

loop_
_symmetry_equiv_pos_as_xyz
'x, y, z'
'-x, y+1/2, -z+1/2'
'-x, -y, -z'
'x, -y-1/2, z-1/2'

loop_
_atom_site_label
_atom_site_type_symbol
_atom_site_fract_x
_atom_site_fract_y
_atom_site_fract_z
_atom_site_U_iso_or_equiv
_atom_site_adp_type
_atom_site_occupancy
_atom_site_symmetry_multiplicity
_atom_site_calc_flag
_atom_site_refinement_flags
_atom_site_disorder_assembly
_atom_site_disorder_group
O1 O 0.26341(11) 0.32466(6) 0.55316(10) 0.0220(3) Uani 1 1 d . . .
H1O H 0.2456(19) 0.3093(11) 0.5008(17) 0.050(8) Uiso 1 1 d . . .
O1' O 1.23329(11) -0.32430(6) 0.45725(10) 0.0223(3) Uani 1 1 d . . .
H1'O H 1.2563(19) -0.2980(11) 0.4170(17) 0.056(8) Uiso 1 1 d . . .
O2G O 0.22741(11) 0.21344(6) 0.88127(9) 0.0288(4) Uani 1 1 d . . .
N1' N 0.79381(14) 0.00167(7) 0.47508(12) 0.0258(4) Uani 1 1 d . . .
N1 N 0.70757(14) 0.00537(7) 0.52222(12) 0.0246(4) Uani 1 1 d . . .
C10' C 1.08106(16) -0.38099(9) 0.51494(13) 0.0198(5) Uani 1 1 d . . .
C8 C 0.44679(16) 0.28270(9) 0.54473(13) 0.0212(5) Uani 1 1 d . . .
C3' C 0.85276(16) -0.16382(9) 0.51028(13) 0.0229(5) Uani 1 1 d . . .
H3' H 0.8230 -0.1983 0.5395 0.028 Uiso 1 1 calc R . .
C3 C 0.66009(17) 0.17286(9) 0.50084(14) 0.0241(5) Uani 1 1 d . . .
H3 H 0.6970 0.2085 0.4810 0.029 Uiso 1 1 calc R . .
C7 C 0.49378(17) 0.23517(9) 0.53959(13) 0.0217(5) Uani 1 1 d . . .
C9 C 0.38154(15) 0.33949(8) 0.55849(13) 0.0177(4) Uani 1 1 d . . .
C2' C 0.79826(17) -0.10878(9) 0.51539(14) 0.0226(5) Uani 1 1 d . . .
H2' H 0.7311 -0.1052 0.5481 0.027 Uiso 1 1 calc R . .
C22' C 1.14579(18) -0.41239(9) 0.22048(14) 0.0244(5) Uani 1 1 d . . .
H22' H 1.2031 -0.4324 0.1886 0.029 Uiso 1 1 calc R . .
C4' C 0.95237(16) -0.16949(8) 0.46207(13) 0.0205(5) Uani 1 1 d . . .
C7' C 1.00924(16) -0.22780(9) 0.45767(13) 0.0206(5) Uani 1 1 d . . .
C14 C 0.34994(18) 0.46521(9) 0.38544(14) 0.0277(5) Uani 1 1 d . . .
H14 H 0.2904 0.4870 0.3561 0.033 Uiso 1 1 calc R . .
C9' C 1.11377(16) -0.33486(8) 0.44474(13) 0.0178(4) Uani 1 1 d . . .
C15 C 0.32449(17) 0.42124(9) 0.44740(14) 0.0228(5) Uani 1 1 d . . .
H15 H 0.2477 0.4138 0.4611 0.027 Uiso 1 1 calc R . .
C6 C 0.55437(17) 0.06933(9) 0.56310(14) 0.0252(5) Uani 1 1 d . . .
H6 H 0.5196 0.0340 0.5860 0.030 Uiso 1 1 calc R . .
C11' C 1.14013(18) -0.43598(9) 0.52042(14) 0.0272(5) Uani 1 1 d . . .
H11' H 1.2005 -0.4435 0.4817 0.033 Uiso 1 1 calc R . .
C2 C 0.71376(17) 0.11751(9) 0.49534(14) 0.0239(5) Uani 1 1 d . . .
H2 H 0.7869 0.1149 0.4710 0.029 Uiso 1 1 calc R . .
C21' C 1.17058(17) -0.38980(8) 0.30464(14) 0.0218(5) Uani 1 1 d . . .
H21' H 1.2450 -0.3940 0.3296 0.026 Uiso 1 1 calc R . .
C25' C 0.97780(17) -0.35680(9) 0.31526(14) 0.0230(5) Uani 1 1 d . . .
H25' H 0.9192 -0.3388 0.3481 0.028 Uiso 1 1 calc R . .
C1 C 0.66045(17) 0.06512(9) 0.52568(13) 0.0213(5) Uani 1 1 d . . .
C8' C 1.05344(16) -0.27612(9) 0.45395(13) 0.0200(5) Uani 1 1 d . . .
C21 C 0.50630(16) 0.35000(9) 0.69790(14) 0.0232(5) Uani 1 1 d . . .
H21 H 0.5607 0.3242 0.6721 0.028 Uiso 1 1 calc R . .
C1' C 0.84192(17) -0.05806(9) 0.47228(14) 0.0218(5) Uani 1 1 d . . .
C24 C 0.35004(18) 0.42617(9) 0.77363(14) 0.0264(5) Uani 1 1 d . . .
H24 H 0.2966 0.4527 0.7992 0.032 Uiso 1 1 calc R . .
C20' C 1.08700(16) -0.36112(8) 0.35239(13) 0.0183(4) Uani 1 1 d . . .
C10 C 0.41032(16) 0.38796(8) 0.48969(13) 0.0177(4) Uani 1 1 d . . .
C14' C 0.96695(18) -0.41507(10) 0.63518(15) 0.0307(5) Uani 1 1 d . . .
H14' H 0.9077 -0.4076 0.6750 0.037 Uiso 1 1 calc R . .
C5 C 0.49938(17) 0.12472(9) 0.56706(14) 0.0244(5) Uani 1 1 d . . .
H5 H 0.4261 0.1271 0.5913 0.029 Uiso 1 1 calc R . .
C15' C 0.99376(17) -0.37125(9) 0.57240(14) 0.0248(5) Uani 1 1 d . . .
H15' H 0.9517 -0.3345 0.5691 0.030 Uiso 1 1 calc R . .
C4G C 0.42032(18) 0.20718(10) 0.79676(15) 0.0347(6) Uani 1 1 d . . .
H4G1 H 0.4696 0.2178 0.8477 0.052 Uiso 1 1 calc R . .
H4G2 H 0.4558 0.2203 0.7422 0.052 Uiso 1 1 calc R . .
H4G3 H 0.4089 0.1631 0.7952 0.052 Uiso 1 1 calc R . .
C5G C 0.21999(19) 0.21449(11) 0.70892(15) 0.0386(6) Uani 1 1 d . . .
H5G1 H 0.2251 0.1700 0.7096 0.058 Uiso 1 1 calc R . .
H5G2 H 0.2579 0.2303 0.6570 0.058 Uiso 1 1 calc R . .
H5G3 H 0.1401 0.2267 0.7065 0.058 Uiso 1 1 calc R . .
C20 C 0.40646(16) 0.36406(8) 0.65138(13) 0.0183(4) Uani 1 1 d . . .
C11 C 0.52224(17) 0.40060(9) 0.46998(14) 0.0232(5) Uani 1 1 d . . .
H11 H 0.5820 0.3785 0.4985 0.028 Uiso 1 1 calc R . .
C13' C 1.02594(18) -0.46900(10) 0.63966(15) 0.0328(6) Uani 1 1 d . . .
H13' H 1.0079 -0.4988 0.6824 0.039 Uiso 1 1 calc R . .
C22 C 0.52676(18) 0.37351(9) 0.78175(14) 0.0269(5) Uani 1 1 d . . .
H22 H 0.5951 0.3635 0.8131 0.032 Uiso 1 1 calc R . .
C23' C 1.03804(17) -0.40592(9) 0.18281(14) 0.0252(5) Uani 1 1 d . . .
H23' H 1.0219 -0.4201 0.1245 0.030 Uiso 1 1 calc R . .
C6' C 0.93936(17) -0.06375(9) 0.42374(14) 0.0278(5) Uani 1 1 d . . .
H6' H 0.9685 -0.0294 0.3940 0.033 Uiso 1 1 calc R . .
C12 C 0.54734(18) 0.44540(9) 0.40893(14) 0.0276(5) Uani 1 1 d . . .
H12 H 0.6241 0.4540 0.3964 0.033 Uiso 1 1 calc R . .
C4 C 0.55124(17) 0.17708(9) 0.53556(14) 0.0223(5) Uani 1 1 d . . .
C5' C 0.99426(17) -0.11894(9) 0.41830(14) 0.0265(5) Uani 1 1 d . . .
H5' H 1.0607 -0.1225 0.3847 0.032 Uiso 1 1 calc R . .
C13 C 0.46099(18) 0.47755(9) 0.36622(14) 0.0278(5) Uani 1 1 d . . .
H13 H 0.4782 0.5079 0.3240 0.033 Uiso 1 1 calc R . .
C25 C 0.32893(17) 0.40258(9) 0.69003(14) 0.0231(5) Uani 1 1 d . . .
H25 H 0.2607 0.4129 0.6587 0.028 Uiso 1 1 calc R . .
C23 C 0.44923(18) 0.41116(9) 0.82011(14) 0.0279(5) Uani 1 1 d . . .
H23 H 0.4634 0.4268 0.8779 0.033 Uiso 1 1 calc R . .
C12' C 1.11143(19) -0.47920(10) 0.58143(15) 0.0321(6) Uani 1 1 d . . .
H12' H 1.1512 -0.5167 0.5835 0.038 Uiso 1 1 calc R . .
C24' C 0.95425(18) -0.37854(9) 0.23103(14) 0.0267(5) Uani 1 1 d . . .
H24' H 0.8798 -0.3746 0.2060 0.032 Uiso 1 1 calc R . .
S2G S 0.28683(5) 0.24417(2) 0.80628(4) 0.02814(15) Uani 1 1 d . . .
S1G S 1.20171(5) -0.20867(3) 0.27489(4) 0.02754(16) Uani 0.90 1 d P A 1
O1G O 1.28777(12) -0.24729(6) 0.32139(10) 0.0335(4) Uani 1 1 d . A 1
C1G C 1.2738(2) -0.14758(12) 0.2269(2) 0.0622(9) Uani 1 1 d . A 1
H1G1 H 1.3091 -0.1225 0.2735 0.093 Uiso 1 1 calc R A 1
H1G2 H 1.2199 -0.1229 0.1919 0.093 Uiso 1 1 calc R A 1
H1G3 H 1.3324 -0.1633 0.1885 0.093 Uiso 1 1 calc R A 1
C2G C 1.1571(3) -0.24619(15) 0.1796(2) 0.0860(11) Uiso 1 1 d . A 1
H2G1 H 1.2231 -0.2566 0.1447 0.129 Uiso 1 1 calc R A 1
H2G2 H 1.1061 -0.2198 0.1447 0.129 Uiso 1 1 calc R A 1
H2G3 H 1.1169 -0.2834 0.1954 0.129 Uiso 1 1 calc R A 1
S1G2 S 1.2715(5) -0.2334(3) 0.2234(4) 0.0375(16) Uani 0.10 1 d P B 2

loop_
_atom_site_aniso_label
_atom_site_aniso_U_11
_atom_site_aniso_U_22
_atom_site_aniso_U_33
_atom_site_aniso_U_23
_atom_site_aniso_U_13
_atom_site_aniso_U_12
O1 0.0199(8) 0.0244(8) 0.0215(9) -0.0012(7) 0.0002(6) -0.0017(6)
O1' 0.0196(8) 0.0229(8) 0.0244(9) 0.0032(7) -0.0011(6) 0.0003(7)
O2G 0.0313(8) 0.0342(9) 0.0210(9) 0.0056(7) 0.0038(7) 0.0010(7)
N1' 0.0300(10) 0.0215(10) 0.0261(11) 0.0002(8) 0.0055(8) 0.0070(8)
N1 0.0266(10) 0.0204(10) 0.0269(11) -0.0003(8) 0.0024(8) 0.0058(8)
C10' 0.0216(11) 0.0189(11) 0.0188(11) -0.0011(9) -0.0039(9) 0.0013(9)
C8 0.0225(11) 0.0233(12) 0.0177(12) 0.0003(9) 0.0004(9) -0.0001(10)
C3' 0.0264(11) 0.0206(11) 0.0220(12) 0.0011(9) 0.0024(9) 0.0006(10)
C3 0.0276(12) 0.0192(11) 0.0258(13) -0.0009(9) 0.0036(10) 0.0012(10)
C7 0.0249(11) 0.0211(11) 0.0192(12) -0.0002(9) 0.0008(9) -0.0006(10)
C9 0.0158(10) 0.0181(10) 0.0190(11) -0.0016(9) -0.0001(8) 0.0029(9)
C2' 0.0223(11) 0.0238(12) 0.0218(12) -0.0013(9) 0.0038(9) 0.0045(10)
C22' 0.0311(12) 0.0195(11) 0.0231(12) -0.0015(9) 0.0074(10) 0.0015(10)
C4' 0.0229(11) 0.0182(10) 0.0203(12) -0.0020(9) -0.0017(9) 0.0025(9)
C7' 0.0208(11) 0.0204(11) 0.0206(12) 0.0006(9) 0.0011(9) -0.0005(10)
C14 0.0328(13) 0.0217(11) 0.0284(13) 0.0038(10) -0.0025(10) 0.0055(10)
C9' 0.0177(10) 0.0169(10) 0.0189(11) -0.0014(9) -0.0001(8) 0.0047(9)
C15 0.0226(11) 0.0208(11) 0.0250(12) -0.0020(9) 0.0020(9) 0.0012(9)
C6 0.0276(12) 0.0181(11) 0.0301(13) 0.0000(9) 0.0028(10) 0.0021(10)
C11' 0.0309(12) 0.0260(12) 0.0247(13) -0.0001(10) 0.0012(10) 0.0056(10)
C2 0.0238(11) 0.0250(12) 0.0230(12) -0.0032(9) 0.0035(9) 0.0043(10)
C21' 0.0236(11) 0.0188(11) 0.0232(12) 0.0013(9) 0.0025(9) 0.0034(9)
C25' 0.0219(11) 0.0235(11) 0.0238(12) -0.0024(9) 0.0012(9) 0.0022(9)
C1 0.0258(11) 0.0170(11) 0.0211(12) -0.0011(9) 0.0000(9) 0.0067(9)
C8' 0.0206(11) 0.0228(11) 0.0165(11) 0.0001(9) 0.0002(9) -0.0011(10)
C21 0.0227(11) 0.0233(11) 0.0235(13) 0.0009(9) 0.0015(9) 0.0033(9)
C1' 0.0261(12) 0.0171(11) 0.0219(12) 0.0004(9) -0.0007(9) 0.0059(9)
C24 0.0306(12) 0.0227(12) 0.0265(13) -0.0022(10) 0.0086(10) -0.0004(10)
C20' 0.0242(11) 0.0146(10) 0.0163(11) 0.0015(8) 0.0013(9) 0.0014(9)
C10 0.0216(11) 0.0146(10) 0.0171(11) -0.0037(8) 0.0013(9) 0.0010(9)
C14' 0.0289(12) 0.0360(13) 0.0275(13) 0.0053(11) 0.0038(10) -0.0023(11)
C5 0.0211(11) 0.0254(12) 0.0270(13) -0.0017(10) 0.0020(9) 0.0040(10)
C15' 0.0233(11) 0.0243(12) 0.0267(13) 0.0010(10) -0.0011(10) 0.0028(10)
C4G 0.0352(13) 0.0408(14) 0.0285(14) 0.0053(11) 0.0090(11) 0.0028(11)
C5G 0.0427(14) 0.0492(15) 0.0235(14) 0.0037(11) -0.0036(11) -0.0053(12)
C20 0.0220(11) 0.0151(10) 0.0178(11) 0.0027(8) 0.0026(9) -0.0017(9)
C11 0.0233(11) 0.0238(11) 0.0225(12) -0.0026(9) 0.0001(9) 0.0028(10)
C13' 0.0361(13) 0.0316(13) 0.0304(14) 0.0112(11) -0.0031(11) -0.0051(12)
C22 0.0270(12) 0.0297(12) 0.0238(13) 0.0019(10) -0.0039(10) -0.0033(10)
C23' 0.0331(12) 0.0238(11) 0.0189(12) -0.0031(9) 0.0014(10) -0.0023(10)
C6' 0.0328(12) 0.0200(11) 0.0311(14) 0.0044(10) 0.0104(10) 0.0023(10)
C12 0.0273(12) 0.0261(12) 0.0299(14) -0.0019(10) 0.0066(10) -0.0033(10)
C4 0.0261(12) 0.0206(11) 0.0200(12) -0.0032(9) -0.0027(9) 0.0050(10)
C5' 0.0245(11) 0.0233(12) 0.0321(14) 0.0006(10) 0.0082(10) 0.0052(10)
C13 0.0375(13) 0.0222(11) 0.0240(13) 0.0039(10) 0.0064(10) -0.0021(11)
C25 0.0257(11) 0.0208(11) 0.0228(12) -0.0018(9) 0.0005(9) 0.0020(9)
C23 0.0388(13) 0.0265(12) 0.0185(12) -0.0015(10) 0.0021(10) -0.0079(11)
C12' 0.0409(14) 0.0225(12) 0.0326(14) 0.0047(10) -0.0025(11) 0.0063(11)
C24' 0.0276(12) 0.0283(12) 0.0237(13) -0.0010(10) -0.0055(10) -0.0010(10)
S2G 0.0349(3) 0.0248(3) 0.0248(3) 0.0017(2) 0.0032(2) -0.0002(3)
S1G 0.0298(3) 0.0281(3) 0.0248(4) 0.0039(3) 0.0015(3) 0.0049(3)
O1G 0.0299(8) 0.0348(9) 0.0353(10) 0.0124(7) -0.0063(7) 0.0010(7)
C1G 0.0573(18) 0.0469(16) 0.081(2) 0.0365(16) -0.0218(16) -0.0205(15)
S1G2 0.030(3) 0.035(3) 0.048(4) 0.005(3) 0.021(3) 0.014(3)

loop_
_atom_type_symbol
_atom_type_description
_atom_type_scat_dispersion_real
_atom_type_scat_dispersion_imag
_atom_type_scat_source
C C 0.0033 0.0016 'International Tables Vol C Tables 4.2.6.8 and 6.1.1.4'
H H 0.0000 0.0000 'International Tables Vol C Tables 4.2.6.8 and 6.1.1.4'
O O 0.0106 0.0060 'International Tables Vol C Tables 4.2.6.8 and 6.1.1.4'
N N 0.0061 0.0033 'International Tables Vol C Tables 4.2.6.8 and 6.1.1.4'
S S 0.1246 0.1234 'International Tables Vol C Tables 4.2.6.8 and 6.1.1.4'

loop_
_geom_angle_atom_site_label_1
_geom_angle_atom_site_label_2
_geom_angle_atom_site_label_3
_geom_angle
_geom_angle_site_symmetry_1
_geom_angle_site_symmetry_3
_geom_angle_publ_flag
N1 N1' C1' 113.73(17) . . ?
N1' N1 C1 113.64(17) . . ?
C15' C10' C11' 118.41(19) . . ?
C15' C10' C9' 122.83(17) . . ?
C11' C10' C9' 118.75(18) . . ?
C7 C8 C9 174.3(2) . . ?
C2' C3' C4' 120.44(19) . . ?
C2 C3 C4 120.56(19) . . ?
C8 C7 C4 178.7(2) . . ?
O1 C9 C8 107.95(15) . . ?
O1 C9 C20 107.09(15) . . ?
C8 C9 C20 109.88(16) . . ?
O1 C9 C10 110.74(15) . . ?
C8 C9 C10 111.30(16) . . ?
C20 C9 C10 109.77(15) . . ?
C3' C2' C1' 119.84(19) . . ?
C23' C22' C21' 120.43(19) . . ?
C5' C4' C3' 119.29(18) . . ?
C5' C4' C7' 120.91(18) . . ?
C3' C4' C7' 119.80(18) . . ?
C8' C7' C4' 178.5(2) . . ?
C13 C14 C15 120.4(2) . . ?
O1' C9' C8' 108.58(15) . . ?
O1' C9' C10' 106.42(15) . . ?
C8' C9' C10' 112.45(16) . . ?
O1' C9' C20' 110.85(15) . . ?
C8' C9' C20' 109.05(16) . . ?
C10' C9' C20' 109.49(15) . . ?
C14 C15 C10 120.65(19) . . ?
C5 C6 C1 120.32(19) . . ?
C12' C11' C10' 120.4(2) . . ?
C3 C2 C1 119.85(19) . . ?
C20' C21' C22' 120.31(19) . . ?
C24' C25' C20' 120.47(19) . . ?
C6 C1 C2 119.84(18) . . ?
C6 C1 N1 115.57(18) . . ?
C2 C1 N1 124.58(18) . . ?
C7' C8' C9' 176.1(2) . . ?
C22 C21 C20 120.25(19) . . ?
C6' C1' C2' 119.80(18) . . ?
C6' C1' N1' 115.68(18) . . ?
C2' C1' N1' 124.51(18) . . ?
C25 C24 C23 120.08(19) . . ?
C21' C20' C25' 118.84(19) . . ?
C21' C20' C9' 120.87(17) . . ?
C25' C20' C9' 120.28(17) . . ?
C15 C10 C11 118.64(18) . . ?
C15 C10 C9 120.36(17) . . ?
C11 C10 C9 120.97(17) . . ?
C13' C14' C15' 120.3(2) . . ?
C6 C5 C4 120.14(19) . . ?
C10' C15' C14' 120.55(19) . . ?
C25 C20 C21 118.78(19) . . ?
C25 C20 C9 119.49(17) . . ?
C21 C20 C9 121.71(17) . . ?
C12 C11 C10 120.46(19) . . ?
C14' C13' C12' 119.2(2) . . ?
C23 C22 C21 120.8(2) . . ?
C24' C23' C22' 119.3(2) . . ?
C5' C6' C1' 120.56(19) . . ?
C13 C12 C11 120.32(19) . . ?
C5 C4 C3 119.22(18) . . ?
C5 C4 C7 120.24(18) . . ?
C3 C4 C7 120.53(19) . . ?
C6' C5' C4' 120.05(19) . . ?
C14 C13 C12 119.5(2) . . ?
C24 C25 C20 120.7(2) . . ?
C22 C23 C24 119.4(2) . . ?
C11' C12' C13' 121.1(2) . . ?
C23' C24' C25' 120.63(19) . . ?
O2G S2G C5G 104.73(10) . . ?
O2G S2G C4G 106.66(9) . . ?
C5G S2G C4G 97.89(11) . . ?
O1G S1G C2G 108.01(13) . . ?
O1G S1G C1G 107.51(11) . . ?
C2G S1G C1G 99.16(16) . . ?

loop_
_geom_bond_atom_site_label_1
_geom_bond_atom_site_label_2
_geom_bond_distance
_geom_bond_site_symmetry_2
_geom_bond_publ_flag
O1 C9 1.432(2) . ?
O1' C9' 1.437(2) . ?
O2G S2G 1.5113(14) . ?
N1' N1 1.262(2) . ?
N1' C1' 1.433(2) . ?
N1 C1 1.429(2) . ?
C10' C15' 1.384(3) . ?
C10' C11' 1.398(3) . ?
C10' C9' 1.527(3) . ?
C8 C7 1.187(3) . ?
C8 C9 1.486(3) . ?
C3' C2' 1.374(3) . ?
C3' C4' 1.407(3) . ?
C3 C2 1.376(3) . ?
C3 C4 1.405(3) . ?
C7 C4 1.449(3) . ?
C9 C20 1.527(3) . ?
C9 C10 1.536(3) . ?
C2' C1' 1.399(3) . ?
C22' C23' 1.386(3) . ?
C22' C21' 1.391(3) . ?
C4' C5' 1.393(3) . ?
C4' C7' 1.450(3) . ?
C7' C8' 1.187(3) . ?
C14 C13 1.378(3) . ?
C14 C15 1.387(3) . ?
C9' C8' 1.484(3) . ?
C9' C20' 1.537(3) . ?
C15 C10 1.391(3) . ?
C6 C5 1.383(3) . ?
C6 C1 1.392(3) . ?
C11' C12' 1.375(3) . ?
C2 C1 1.397(3) . ?
C21' C20' 1.391(3) . ?
C25' C24' 1.383(3) . ?
C25' C20' 1.394(3) . ?
C21 C22 1.386(3) . ?
C21 C20 1.390(3) . ?
C1' C6' 1.388(3) . ?
C24 C25 1.384(3) . ?
C24 C23 1.388(3) . ?
C10 C11 1.390(3) . ?
C14' C13' 1.376(3) . ?
C14' C15' 1.397(3) . ?
C5 C4 1.395(3) . ?
C4G S2G 1.783(2) . ?
C5G S2G 1.776(2) . ?
C20 C25 1.389(3) . ?
C11 C12 1.389(3) . ?
C13' C12' 1.377(3) . ?
C22 C23 1.375(3) . ?
C23' C24' 1.384(3) . ?
C6' C5' 1.380(3) . ?
C12 C13 1.385(3) . ?
S1G O1G 1.4860(15) . ?
S1G C2G 1.731(3) . ?
S1G C1G 1.759(2) . ?

loop_
_geom_torsion_atom_site_label_1
_geom_torsion_atom_site_label_2
_geom_torsion_atom_site_label_3
_geom_torsion_atom_site_label_4
_geom_torsion
_geom_torsion_site_symmetry_1
_geom_torsion_site_symmetry_2
_geom_torsion_site_symmetry_3
_geom_torsion_site_symmetry_4
_geom_torsion_publ_flag
C1' N1' N1 C1 179.37(16) . . . . ?
C9 C8 C7 C4 -40(10) . . . . ?
C7 C8 C9 O1 -54(2) . . . . ?
C7 C8 C9 C20 62(2) . . . . ?
C7 C8 C9 C10 -176(2) . . . . ?
C4' C3' C2' C1' 0.1(3) . . . . ?
C2' C3' C4' C5' -1.0(3) . . . . ?
C2' C3' C4' C7' 179.68(19) . . . . ?
C5' C4' C7' C8' -141(8) . . . . ?
C3' C4' C7' C8' 38(9) . . . . ?
C15' C10' C9' O1' 126.96(19) . . . . ?
C11' C10' C9' O1' -54.4(2) . . . . ?
C15' C10' C9' C8' 8.2(3) . . . . ?
C11' C10' C9' C8' -173.13(18) . . . . ?
C15' C10' C9' C20' -113.2(2) . . . . ?
C11' C10' C9' C20' 65.5(2) . . . . ?
C13 C14 C15 C10 -1.4(3) . . . . ?
C15' C10' C11' C12' 0.2(3) . . . . ?
C9' C10' C11' C12' -178.53(19) . . . . ?
C4 C3 C2 C1 -1.0(3) . . . . ?
C23' C22' C21' C20' 0.8(3) . . . . ?
C5 C6 C1 C2 2.7(3) . . . . ?
C5 C6 C1 N1 -177.85(19) . . . . ?
C3 C2 C1 C6 -1.4(3) . . . . ?
C3 C2 C1 N1 179.20(19) . . . . ?
N1' N1 C1 C6 168.75(18) . . . . ?
N1' N1 C1 C2 -11.8(3) . . . . ?
C4' C7' C8' C9' 133(7) . . . . ?
O1' C9' C8' C7' 54(3) . . . . ?
C10' C9' C8' C7' 171(3) . . . . ?
C20' C9' C8' C7' -67(3) . . . . ?
C3' C2' C1' C6' 0.7(3) . . . . ?
C3' C2' C1' N1' -178.30(19) . . . . ?
N1 N1' C1' C6' -177.78(19) . . . . ?
N1 N1' C1' C2' 1.3(3) . . . . ?
C22' C21' C20' C25' 1.5(3) . . . . ?
C22' C21' C20' C9' -178.82(17) . . . . ?
C24' C25' C20' C21' -2.5(3) . . . . ?
C24' C25' C20' C9' 177.83(18) . . . . ?
O1' C9' C20' C21' 21.0(2) . . . . ?
C8' C9' C20' C21' 140.47(18) . . . . ?
C10' C9' C20' C21' -96.1(2) . . . . ?
O1' C9' C20' C25' -159.36(17) . . . . ?
C8' C9' C20' C25' -39.9(2) . . . . ?
C10' C9' C20' C25' 83.5(2) . . . . ?
C14 C15 C10 C11 1.4(3) . . . . ?
C14 C15 C10 C9 179.78(18) . . . . ?
O1 C9 C10 C15 14.9(2) . . . . ?
C8 C9 C10 C15 134.98(18) . . . . ?
C20 C9 C10 C15 -103.1(2) . . . . ?
O1 C9 C10 C11 -166.77(17) . . . . ?
C8 C9 C10 C11 -46.7(2) . . . . ?
C20 C9 C10 C11 75.2(2) . . . . ?
C1 C6 C5 C4 -1.6(3) . . . . ?
C11' C10' C15' C14' 1.0(3) . . . . ?
C9' C10' C15' C14' 179.71(19) . . . . ?
C13' C14' C15' C10' -1.1(3) . . . . ?
C22 C21 C20 C25 0.9(3) . . . . ?
C22 C21 C20 C9 179.39(18) . . . . ?
O1 C9 C20 C25 -40.4(2) . . . . ?
C8 C9 C20 C25 -157.36(17) . . . . ?
C10 C9 C20 C25 79.9(2) . . . . ?
O1 C9 C20 C21 141.12(18) . . . . ?
C8 C9 C20 C21 24.1(2) . . . . ?
C10 C9 C20 C21 -98.6(2) . . . . ?
C15 C10 C11 C12 -0.3(3) . . . . ?
C9 C10 C11 C12 -178.69(18) . . . . ?
C15' C14' C13' C12' -0.1(3) . . . . ?
C20 C21 C22 C23 -0.2(3) . . . . ?
C21' C22' C23' C24' -2.2(3) . . . . ?
C2' C1' C6' C5' -0.6(3) . . . . ?
N1' C1' C6' C5' 178.49(19) . . . . ?
C10 C11 C12 C13 -0.7(3) . . . . ?
C6 C5 C4 C3 -0.7(3) . . . . ?
C6 C5 C4 C7 179.97(19) . . . . ?
C2 C3 C4 C5 2.0(3) . . . . ?
C2 C3 C4 C7 -178.66(19) . . . . ?
C8 C7 C4 C5 64(9) . . . . ?
C8 C7 C4 C3 -115(9) . . . . ?
C1' C6' C5' C4' -0.3(3) . . . . ?
C3' C4' C5' C6' 1.1(3) . . . . ?
C7' C4' C5' C6' -179.6(2) . . . . ?
C15 C14 C13 C12 0.4(3) . . . . ?
C11 C12 C13 C14 0.7(3) . . . . ?
C23 C24 C25 C20 -0.4(3) . . . . ?
C21 C20 C25 C24 -0.6(3) . . . . ?
C9 C20 C25 C24 -179.13(18) . . . . ?
C21 C22 C23 C24 -0.7(3) . . . . ?
C25 C24 C23 C22 1.0(3) . . . . ?
C10' C11' C12' C13' -1.4(3) . . . . ?
C14' C13' C12' C11' 1.4(3) . . . . ?
C22' C23' C24' C25' 1.2(3) . . . . ?
C20' C25' C24' C23' 1.2(3) . . . . ?
